data_1520287
loop_
_publ_author_name
'Holliman, Peter J.'
'Tizzard, Graham J.'
'Hursthouse, Michael B.'
'Lamond, Steven J.'

_publ_section_title
;
 5,7-dibromo-2,3,3-trimethyl-3H-indole
;
_journal_name_full 'Crystal Structure Report Archive'
_journal_page_first 1229
_journal_year 2009
_chemical_formula_moiety 'C11 H11 Br2 N'
_chemical_formula_sum 'C11 H11 Br2 N'
_chemical_formula_weight 317.03
_space_group_IT_number 14
_symmetry_cell_setting monoclinic
_symmetry_space_group_name_Hall '-P 2ybc'
_symmetry_space_group_name_H-M 'P 1 21/c 1'
_atom_sites_solution_hydrogens geom
_atom_sites_solution_primary direct
_atom_sites_solution_secondary difmap
_cell_angle_alpha 90.00
_cell_angle_beta 96.646(2)
_cell_angle_gamma 90.00
_cell_formula_units_Z 4
_cell_length_a 12.0452(3)
_cell_length_b 11.8133(3)
_cell_length_c 8.0824(2)
_cell_measurement_reflns_used 11218
_cell_measurement_temperature 120(2)
_cell_measurement_theta_max 27.48
_cell_measurement_theta_min 2.91
_cell_volume 1142.35(5)
_computing_cell_refinement 'DENZO and COLLECT'
_computing_data_collection
;
'DENZO (Otwinowski and Minor, 1997) & COLLECT (Hooft, 1998) '
;
_computing_data_reduction 'DENZO and COLLECT'
_computing_molecular_graphics 'PLATON (Watkin, Pearce 1995)'
_computing_publication_material SHELXL-97
_computing_structure_refinement 'SHELXL-97 (Sheldrick, 2008)'
_computing_structure_solution 'SHELXS-97 (Sheldrick, 2008)'
_diffrn_ambient_temperature 120(2)
_diffrn_measured_fraction_theta_full 0.998
_diffrn_measured_fraction_theta_max 0.998
_diffrn_measurement_device_type 'Enraf Nonius KappaCCD area detector'
_diffrn_measurement_method '\w and \f scans to fill Ewald sphere'
_diffrn_radiation_monochromator graphite
_diffrn_radiation_source 'Enraf Nonius FR591 rotating anode'
_diffrn_radiation_type MoK\a
_diffrn_radiation_wavelength 0.71073
_diffrn_reflns_av_R_equivalents 0.0495
_diffrn_reflns_av_sigmaI/netI 0.0334
_diffrn_reflns_limit_h_max 15
_diffrn_reflns_limit_h_min -15
_diffrn_reflns_limit_k_max 15
_diffrn_reflns_limit_k_min -15
_diffrn_reflns_limit_l_max 10
_diffrn_reflns_limit_l_min -10
_diffrn_reflns_number 15855
_diffrn_reflns_theta_full 27.48
_diffrn_reflns_theta_max 27.48
_diffrn_reflns_theta_min 3.36
_exptl_absorpt_coefficient_mu 7.057
_exptl_absorpt_correction_T_max 0.7456
_exptl_absorpt_correction_T_min 0.3813
_exptl_absorpt_correction_type multi-scan
_exptl_absorpt_process_details 'OSRTAV (R.H.Blessing, 1995, 1997)'
_exptl_crystal_colour colourless
_exptl_crystal_density_diffrn 1.843
_exptl_crystal_density_method 'not measured'
_exptl_crystal_description block
_exptl_crystal_F_000 616
_exptl_crystal_size_max 0.40
_exptl_crystal_size_mid 0.33
_exptl_crystal_size_min 0.14
_refine_diff_density_max 1.414
_refine_diff_density_min -0.785
_refine_diff_density_rms 0.165
_refine_ls_extinction_method none
_refine_ls_goodness_of_fit_ref 1.305
_refine_ls_hydrogen_treatment constr
_refine_ls_matrix_type full
_refine_ls_number_parameters 130
_refine_ls_number_reflns 2623
_refine_ls_number_restraints 0
_refine_ls_restrained_S_all 1.305
_refine_ls_R_factor_all 0.0479
_refine_ls_R_factor_gt 0.0417
_refine_ls_shift/su_max 0.000
_refine_ls_shift/su_mean 0.000
_refine_ls_structure_factor_coef Fsqd
_refine_ls_weighting_details 'calc w=1/[\s^2^(Fo^2^)+(0.0163P)^2^+10.1011P] where P=(Fo^2^+2Fc^2^)/3'
_refine_ls_weighting_scheme calc
_refine_ls_wR_factor_gt 0.1160
_refine_ls_wR_factor_ref 0.1180
_reflns_number_gt 2336
_reflns_number_total 2623
_reflns_threshold_expression >2\s(I)
_cod_data_source_file eCrystal-1229.cif
_cod_data_source_block solution
_cod_depositor_comments
;
Citation :
Holliman, Peter J. and Tizzard, Graham J. and 
Hursthouse, Michael B. and Lamond, Steven J. (2009) 
University of Southampton, Crystal Structure Report Archive. 
(doi:10.5258/ecrystals/1229)

More at:
http://ecrystals.chem.soton.ac.uk/1229/
;
_cod_original_sg_symbol_H-M P2(1)/c
_cod_database_code 1520287

loop_
_symmetry_equiv_pos_as_xyz
'x, y, z'
'-x, y+1/2, -z+1/2'
'-x, -y, -z'
'x, -y-1/2, z-1/2'

loop_
_atom_site_label
_atom_site_type_symbol
_atom_site_fract_x
_atom_site_fract_y
_atom_site_fract_z
_atom_site_U_iso_or_equiv
_atom_site_adp_type
_atom_site_occupancy
_atom_site_symmetry_multiplicity
_atom_site_calc_flag
_atom_site_refinement_flags
_atom_site_disorder_assembly
_atom_site_disorder_group
Br1 Br 0.21013(5) -0.19273(5) 0.20595(7) 0.01843(16) Uani 1 1 d . . .
Br2 Br 0.52665(5) 0.16457(5) 0.31153(8) 0.02507(18) Uani 1 1 d . . .
N1 N 0.1281(4) -0.0792(4) 0.5394(6) 0.0138(9) Uani 1 1 d . . .
C8 C 0.1151(5) -0.0204(4) 0.6708(7) 0.0153(11) Uani 1 1 d . . .
C1 C 0.2197(4) -0.0296(4) 0.4695(7) 0.0141(10) Uani 1 1 d . . .
C4 C 0.4006(5) 0.0862(5) 0.3771(7) 0.0173(11) Uani 1 1 d . . .
C7 C 0.1953(5) 0.0789(4) 0.7048(7) 0.0166(11) Uani 1 1 d . . .
C11 C 0.0280(5) -0.0486(5) 0.7811(7) 0.0213(12) Uani 1 1 d . . .
H11A H -0.0240 -0.1043 0.7257 0.032 Uiso 1 1 calc R . .
H11B H -0.0130 0.0202 0.8042 0.032 Uiso 1 1 calc R . .
H11C H 0.0638 -0.0803 0.8860 0.032 Uiso 1 1 calc R . .
C9 C 0.1333(5) 0.1918(5) 0.6991(8) 0.0210(12) Uani 1 1 d . . .
H9A H 0.0860 0.1988 0.5926 0.031 Uiso 1 1 calc R . .
H9B H 0.1876 0.2539 0.7105 0.031 Uiso 1 1 calc R . .
H9C H 0.0867 0.1951 0.7906 0.031 Uiso 1 1 calc R . .
C6 C 0.2630(4) 0.0640(4) 0.5605(7) 0.0142(10) Uani 1 1 d . . .
C10 C 0.2676(5) 0.0623(5) 0.8740(8) 0.0248(13) Uani 1 1 d . . .
H10A H 0.2205 0.0701 0.9645 0.037 Uiso 1 1 calc R . .
H10B H 0.3267 0.1196 0.8868 0.037 Uiso 1 1 calc R . .
H10C H 0.3012 -0.0133 0.8781 0.037 Uiso 1 1 calc R . .
C5 C 0.3538(5) 0.1241(5) 0.5154(7) 0.0188(11) Uani 1 1 d . . .
H5 H 0.3826 0.1883 0.5768 0.023 Uiso 1 1 calc R . .
C3 C 0.3601(4) -0.0072(5) 0.2840(7) 0.0166(11) Uani 1 1 d . . .
H3 H 0.3946 -0.0308 0.1898 0.020 Uiso 1 1 calc R . .
C2 C 0.2677(5) -0.0657(5) 0.3314(7) 0.0152(11) Uani 1 1 d . . .

loop_
_atom_site_aniso_label
_atom_site_aniso_U_11
_atom_site_aniso_U_22
_atom_site_aniso_U_33
_atom_site_aniso_U_23
_atom_site_aniso_U_13
_atom_site_aniso_U_12
Br1 0.0185(3) 0.0175(3) 0.0194(3) -0.0061(2) 0.0027(2) 0.0006(2)
Br2 0.0138(3) 0.0246(3) 0.0365(4) 0.0127(3) 0.0017(2) -0.0016(2)
N1 0.014(2) 0.014(2) 0.014(2) 0.0013(17) 0.0007(18) 0.0019(17)
C8 0.018(3) 0.013(2) 0.015(3) 0.006(2) 0.001(2) 0.003(2)
C1 0.012(2) 0.014(2) 0.015(2) 0.002(2) -0.002(2) 0.0002(19)
C4 0.011(2) 0.017(3) 0.023(3) 0.008(2) -0.001(2) 0.002(2)
C7 0.023(3) 0.013(2) 0.013(2) -0.002(2) -0.003(2) 0.001(2)
C11 0.024(3) 0.023(3) 0.018(3) 0.003(2) 0.006(2) 0.006(2)
C9 0.026(3) 0.015(3) 0.022(3) -0.002(2) 0.004(2) 0.004(2)
C6 0.014(3) 0.014(2) 0.013(2) 0.005(2) -0.004(2) -0.0004(19)
C10 0.029(3) 0.026(3) 0.019(3) 0.000(2) -0.003(3) 0.003(3)
C5 0.014(3) 0.016(3) 0.024(3) 0.001(2) -0.007(2) -0.001(2)
C3 0.011(2) 0.023(3) 0.015(3) 0.004(2) -0.002(2) 0.002(2)
C2 0.015(3) 0.015(2) 0.014(2) 0.002(2) -0.003(2) 0.000(2)

loop_
_atom_type_symbol
_atom_type_description
_atom_type_scat_dispersion_real
_atom_type_scat_dispersion_imag
_atom_type_scat_source
C C 0.0033 0.0016 'International Tables Vol C Tables 4.2.6.8 and 6.1.1.4'
H H 0.0000 0.0000 'International Tables Vol C Tables 4.2.6.8 and 6.1.1.4'
N N 0.0061 0.0033 'International Tables Vol C Tables 4.2.6.8 and 6.1.1.4'
Br Br -0.2901 2.4595 'International Tables Vol C Tables 4.2.6.8 and 6.1.1.4'
O O 0.0106 0.0060 'International Tables Vol C Tables 4.2.6.8 and 6.1.1.4'

loop_
_geom_angle_atom_site_label_1
_geom_angle_atom_site_label_2
_geom_angle_atom_site_label_3
_geom_angle
_geom_angle_site_symmetry_1
_geom_angle_site_symmetry_3
C8 N1 C1 106.1(5) . .
N1 C8 C11 122.1(5) . .
N1 C8 C7 115.3(5) . .
C11 C8 C7 122.6(5) . .
C2 C1 C6 120.3(5) . .
C2 C1 N1 127.5(5) . .
C6 C1 N1 112.2(5) . .
C5 C4 C3 122.9(5) . .
C5 C4 Br2 118.7(4) . .
C3 C4 Br2 118.4(4) . .
C6 C7 C9 112.6(5) . .
C6 C7 C8 99.2(4) . .
C9 C7 C8 111.7(5) . .
C6 C7 C10 111.7(5) . .
C9 C7 C10 111.1(5) . .
C8 C7 C10 110.0(5) . .
C8 C11 H11A 109.5 . .
C8 C11 H11B 109.5 . .
H11A C11 H11B 109.5 . .
C8 C11 H11C 109.5 . .
H11A C11 H11C 109.5 . .
H11B C11 H11C 109.5 . .
C7 C9 H9A 109.5 . .
C7 C9 H9B 109.5 . .
H9A C9 H9B 109.5 . .
C7 C9 H9C 109.5 . .
H9A C9 H9C 109.5 . .
H9B C9 H9C 109.5 . .
C5 C6 C1 121.7(5) . .
C5 C6 C7 131.1(5) . .
C1 C6 C7 107.3(5) . .
C7 C10 H10A 109.5 . .
C7 C10 H10B 109.5 . .
H10A C10 H10B 109.5 . .
C7 C10 H10C 109.5 . .
H10A C10 H10C 109.5 . .
H10B C10 H10C 109.5 . .
C4 C5 C6 117.0(5) . .
C4 C5 H5 121.5 . .
C6 C5 H5 121.5 . .
C4 C3 C2 118.9(5) . .
C4 C3 H3 120.6 . .
C2 C3 H3 120.6 . .
C1 C2 C3 119.2(5) . .
C1 C2 Br1 121.0(4) . .
C3 C2 Br1 119.8(4) . .

loop_
_geom_bond_atom_site_label_1
_geom_bond_atom_site_label_2
_geom_bond_distance
_geom_bond_site_symmetry_2
Br1 C2 1.896(5) .
Br2 C4 1.905(5) .
N1 C8 1.294(7) .
N1 C1 1.422(7) .
C8 C11 1.491(8) .
C8 C7 1.524(8) .
C1 C2 1.383(8) .
C1 C6 1.396(7) .
C4 C5 1.383(8) .
C4 C3 1.391(8) .
C7 C6 1.509(8) .
C7 C9 1.527(7) .
C7 C10 1.546(8) .
C11 H11A 0.9800 .
C11 H11B 0.9800 .
C11 H11C 0.9800 .
C9 H9A 0.9800 .
C9 H9B 0.9800 .
C9 H9C 0.9800 .
C6 C5 1.387(8) .
C10 H10A 0.9800 .
C10 H10B 0.9800 .
C10 H10C 0.9800 .
C5 H5 0.9500 .
C3 C2 1.402(8) .
C3 H3 0.9500 .
